data_4305771
loop_
_publ_author_name
'Mark S. Denning'
'Mark Irwin'
'Jose M. Goicoechea'

_publ_contact_author
;
 Dr. J. M. Goicoechea           
 Chemistry Research Laboratory
 University of Oxford
 Mansfield Road
 Oxford
 OX1 3TA
 UK
;
_publ_contact_author_email jose.goicoechea@chem.ox.ac.uk
_publ_contact_author_fax '+44 1865 272690'
_publ_contact_author_phone '+44 1865 275961'
_publ_section_title
;
Synthesis and Characterization of the 4,4'-Bipyridyl Dianion and Radical
Monoanion. A Structural Study
;
_journal_name_full 'Inorganic Chemistry'
_journal_page_first 6118
_journal_page_last 6120
_journal_paper_doi 10.1021/ic800726p
_journal_volume 47
_journal_year 2008
_chemical_formula_moiety '(C10 H8 N2) (C2 H8 N2) Na'
_chemical_formula_sum 'C12 H16 N4 Na'
_chemical_formula_weight 239.28
_chemical_name_systematic
; 
[Na(C2N2H8)(bipy)]
;
_space_group_IT_number 15
_symmetry_cell_setting monoclinic
_symmetry_space_group_name_Hall '-C 2yc'
_symmetry_space_group_name_H-M 'C 1 2/c 1'
_atom_sites_solution_hydrogens geom
_atom_sites_solution_primary direct
_atom_sites_solution_secondary difmap
_audit_creation_method SHELXL-97
_cell_angle_alpha 90.00
_cell_angle_beta 109.6182(16)
_cell_angle_gamma 90.00
_cell_formula_units_Z 4
_cell_length_a 13.4043(4)
_cell_length_b 9.7710(4)
_cell_length_c 10.3943(4)
_cell_measurement_temperature 150(2)
_cell_volume 1282.35(8)
_computing_cell_refinement
;
KappaCCD software "DENZO" (Otwinowski & Minor, 1996)
;
_computing_data_collection
;
KappaCCD software "Collect" (Nonius, 2000)
;
_computing_data_reduction
;
KappaCCD software "DENZO" (Otwinowski & Minor, 1996)
;
_computing_molecular_graphics 'WinGX (Farrugia, 2005)'
_computing_publication_material 'XCIF (Sheldrick, 2001)'
_computing_structure_refinement 'SHELXL-97 (Sheldrick, 1997)'
_computing_structure_solution 'SHELXS-97 (Sheldrick, 1990)'
_diffrn_ambient_temperature 150(2)
_diffrn_measured_fraction_theta_full 0.991
_diffrn_measured_fraction_theta_max 0.991
_diffrn_measurement_device_type 'Nonius KappaCCD'
_diffrn_measurement_method 'phi and omega scans'
_diffrn_radiation_monochromator graphite
_diffrn_radiation_source 'fine-focus sealed tube'
_diffrn_radiation_type MoK\a
_diffrn_radiation_wavelength 0.71073
_diffrn_reflns_av_R_equivalents 0.0280
_diffrn_reflns_av_sigmaI/netI 0.0440
_diffrn_reflns_limit_h_max 17
_diffrn_reflns_limit_h_min -17
_diffrn_reflns_limit_k_max 12
_diffrn_reflns_limit_k_min -12
_diffrn_reflns_limit_l_max 13
_diffrn_reflns_limit_l_min -13
_diffrn_reflns_number 2814
_diffrn_reflns_theta_full 27.50
_diffrn_reflns_theta_max 27.50
_diffrn_reflns_theta_min 5.26
_exptl_absorpt_coefficient_mu 0.107
_exptl_absorpt_correction_T_max 0.9790
_exptl_absorpt_correction_T_min 0.9585
_exptl_absorpt_correction_type multi-scan
_exptl_absorpt_process_details 'DENZO/SCALEPACK (Otwinowski & Minor, 1997)'
_exptl_crystal_colour purple
_exptl_crystal_density_diffrn 1.239
_exptl_crystal_density_method 'not measured'
_exptl_crystal_description block
_exptl_crystal_F_000 508
_exptl_crystal_size_max 0.40
_exptl_crystal_size_mid 0.26
_exptl_crystal_size_min 0.20
_refine_diff_density_max 0.184
_refine_diff_density_min -0.159
_refine_diff_density_rms 0.037
_refine_ls_extinction_method none
_refine_ls_goodness_of_fit_ref 1.016
_refine_ls_hydrogen_treatment constr
_refine_ls_matrix_type full
_refine_ls_number_parameters 78
_refine_ls_number_reflns 1464
_refine_ls_number_restraints 0
_refine_ls_restrained_S_all 1.016
_refine_ls_R_factor_all 0.0680
_refine_ls_R_factor_gt 0.0429
_refine_ls_shift/su_max 0.001
_refine_ls_shift/su_mean 0.000
_refine_ls_structure_factor_coef Fsqd
_refine_ls_weighting_details 'calc w=1/[\s^2^(Fo^2^)+(0.0603P)^2^+0.3808P] where P=(Fo^2^+2Fc^2^)/3'
_refine_ls_weighting_scheme calc
_refine_ls_wR_factor_gt 0.1075
_refine_ls_wR_factor_ref 0.1191
_reflns_number_gt 1037
_reflns_number_total 1464
_reflns_threshold_expression >2sigma(I)
_cod_data_source_file ic800726p-file001_1.cif
_cod_data_source_block c2c
_cod_depositor_comments
;
The following automatic conversions were performed:
'_symmetry_cell_setting' value 'Monoclinic' changed to 'monoclinic'
according to '/home/saulius/struct/CIF-dictionaries/cif_core.dic'
dictionary named 'cif_core.dic' version 2.4.1 from 2010-06-29.

Automatic conversion script
Id: cif_fix_enum 1527 2010-12-29 10:47:43Z saulius 

The following automatic conversions were performed:
data name '_contact_author_fax' replaced with
'_publ_contact_author_fax' as specified in the replacement file
'/home/antanas/src/cod-tools/trunk/data/replacement-values/replacement_tags.lst'.

Automatic conversion script
Id: cif_correct_tags 4998 2017-03-02 13:24:31Z antanas 
;
_cod_original_cell_volume 1282.350(82)
_cod_database_code 4305771

loop_
_symmetry_equiv_pos_as_xyz
'x, y, z'
'-x, y, -z+1/2'
'x+1/2, y+1/2, z'
'-x+1/2, y+1/2, -z+1/2'
'-x, -y, -z'
'x, -y, z-1/2'
'-x+1/2, -y+1/2, -z'
'x+1/2, -y+1/2, z-1/2'

loop_
_atom_site_label
_atom_site_type_symbol
_atom_site_fract_x
_atom_site_fract_y
_atom_site_fract_z
_atom_site_U_iso_or_equiv
_atom_site_adp_type
_atom_site_occupancy
_atom_site_symmetry_multiplicity
_atom_site_calc_flag
_atom_site_refinement_flags
_atom_site_disorder_assembly
_atom_site_disorder_group
Na1 Na 1.0000 1.11071(8) 0.7500 0.0409(3) Uani 1 2 d S . .
C1 C 0.86617(12) 0.82561(17) 0.79916(15) 0.0399(4) Uani 1 1 d . . .
H1 H 0.8867 0.7877 0.7277 0.048 Uiso 1 1 calc R . .
C2 C 0.81200(11) 0.74193(16) 0.85867(14) 0.0376(4) Uani 1 1 d . . .
H2 H 0.7970 0.6502 0.8279 0.045 Uiso 1 1 calc R . .
C4 C 0.80380(11) 0.93086(16) 0.99973(14) 0.0369(4) Uani 1 1 d . . .
H4 H 0.7826 0.9734 1.0686 0.044 Uiso 1 1 calc R . .
C5 C 0.85865(13) 1.00482(16) 0.93438(15) 0.0421(4) Uani 1 1 d . . .
H5 H 0.8742 1.0974 0.9617 0.050 Uiso 1 1 calc R . .
N1 N 0.89294(10) 0.95759(14) 0.83345(13) 0.0429(4) Uani 1 1 d . . .
C3 C 0.77774(10) 0.79110(16) 0.96655(13) 0.0334(4) Uani 1 1 d . . .
N1E N 1.04908(10) 1.31930(14) 0.64423(12) 0.0442(4) Uani 1 1 d . . .
H1E1 H 1.1213 1.3315 0.6776 0.053 Uiso 1 1 calc R . .
H1E2 H 1.0289 1.3082 0.5511 0.053 Uiso 1 1 calc R . .
C1E C 0.99633(12) 1.43942(17) 0.67604(15) 0.0432(4) Uani 1 1 d . . .
H1E3 H 0.9209 1.4396 0.6173 0.052 Uiso 1 1 calc R . .
H1E4 H 1.0297 1.5236 0.6563 0.052 Uiso 1 1 calc R . .

loop_
_atom_site_aniso_label
_atom_site_aniso_U_11
_atom_site_aniso_U_22
_atom_site_aniso_U_33
_atom_site_aniso_U_23
_atom_site_aniso_U_13
_atom_site_aniso_U_12
Na1 0.0470(5) 0.0339(5) 0.0488(5) 0.000 0.0254(4) 0.000
C1 0.0422(8) 0.0437(9) 0.0372(8) 0.0035(7) 0.0180(7) 0.0034(7)
C2 0.0387(8) 0.0366(9) 0.0388(8) 0.0023(6) 0.0148(6) 0.0012(7)
C4 0.0379(8) 0.0400(9) 0.0339(7) 0.0005(6) 0.0134(6) -0.0011(7)
C5 0.0470(9) 0.0384(9) 0.0414(8) 0.0020(7) 0.0156(7) -0.0045(7)
N1 0.0460(8) 0.0452(8) 0.0411(7) 0.0037(6) 0.0192(6) -0.0035(6)
C3 0.0288(7) 0.0377(8) 0.0323(7) 0.0043(6) 0.0085(6) 0.0018(6)
N1E 0.0458(8) 0.0430(8) 0.0464(8) 0.0030(6) 0.0188(6) 0.0020(6)
C1E 0.0394(8) 0.0332(8) 0.0545(9) 0.0049(7) 0.0124(7) -0.0007(7)

loop_
_atom_type_symbol
_atom_type_description
_atom_type_scat_dispersion_real
_atom_type_scat_dispersion_imag
_atom_type_scat_source
C C 0.0033 0.0016 'International Tables Vol C Tables 4.2.6.8 and 6.1.1.4'
H H 0.0000 0.0000 'International Tables Vol C Tables 4.2.6.8 and 6.1.1.4'
N N 0.0061 0.0033 'International Tables Vol C Tables 4.2.6.8 and 6.1.1.4'
Na Na 0.0362 0.0249 'International Tables Vol C Tables 4.2.6.8 and 6.1.1.4'

loop_
_geom_angle_atom_site_label_1
_geom_angle_atom_site_label_2
_geom_angle_atom_site_label_3
_geom_angle
_geom_angle_site_symmetry_1
_geom_angle_site_symmetry_3
_geom_angle_publ_flag
N1 Na1 N1 103.85(7) . 2_756 ?
N1 Na1 N1E 94.06(5) . 2_756 ?
N1 Na1 N1E 158.79(5) 2_756 2_756 ?
N1 Na1 N1E 158.79(5) . . ?
N1 Na1 N1E 94.06(5) 2_756 . ?
N1E Na1 N1E 71.17(7) 2_756 . ?
N1 Na1 C4 77.18(5) . 6_575 ?
N1 Na1 C4 93.28(5) 2_756 6_575 ?
N1E Na1 C4 101.82(4) 2_756 6_575 ?
N1E Na1 C4 90.71(4) . 6_575 ?
N1 Na1 C4 93.28(5) . 5_777 ?
N1 Na1 C4 77.18(5) 2_756 5_777 ?
N1E Na1 C4 90.71(4) 2_756 5_777 ?
N1E Na1 C4 101.82(4) . 5_777 ?
C4 Na1 C4 164.65(7) 6_575 5_777 ?
N1 C1 C2 125.66(14) . . ?
N1 C1 H1 117.2 . . ?
C2 C1 H1 117.2 . . ?
C1 C2 C3 120.76(14) . . ?
C1 C2 H2 119.6 . . ?
C3 C2 H2 119.6 . . ?
C5 C4 C3 121.15(13) . . ?
C5 C4 Na1 92.34(9) . 5_777 ?
C3 C4 Na1 98.66(9) . 5_777 ?
C5 C4 H4 119.4 . . ?
C3 C4 H4 119.4 . . ?
Na1 C4 H4 78.8 5_777 . ?
N1 C5 C4 125.66(15) . . ?
N1 C5 H5 117.2 . . ?
C4 C5 H5 117.2 . . ?
C1 N1 C5 113.45(12) . . ?
C1 N1 Na1 129.02(10) . . ?
C5 N1 Na1 117.41(10) . . ?
C4 C3 C3 123.28(16) . 7_667 ?
C4 C3 C2 113.28(13) . . ?
C3 C3 C2 123.44(17) 7_667 . ?
C1E N1E Na1 109.58(9) . . ?
C1E N1E H1E1 109.8 . . ?
Na1 N1E H1E1 109.8 . . ?
C1E N1E H1E2 109.8 . . ?
Na1 N1E H1E2 109.8 . . ?
H1E1 N1E H1E2 108.2 . . ?
N1E C1E C1E 111.06(11) . 2_756 ?
N1E C1E H1E3 109.4 . . ?
C1E C1E H1E3 109.4 2_756 . ?
N1E C1E H1E4 109.4 . . ?
C1E C1E H1E4 109.4 2_756 . ?
H1E3 C1E H1E4 108.0 . . ?

loop_
_geom_bond_atom_site_label_1
_geom_bond_atom_site_label_2
_geom_bond_distance
_geom_bond_site_symmetry_2
_geom_bond_publ_flag
Na1 N1 2.4261(14) . ?
Na1 N1 2.4261(14) 2_756 ?
Na1 N1E 2.5062(15) 2_756 ?
Na1 N1E 2.5062(15) . ?
Na1 C4 3.0421(18) 6_575 ?
Na1 C4 3.0421(18) 5_777 ?
C1 N1 1.354(2) . ?
C1 C2 1.371(2) . ?
C1 H1 0.9500 . ?
C2 C3 1.4300(19) . ?
C2 H2 0.9500 . ?
C4 C5 1.364(2) . ?
C4 C3 1.423(2) . ?
C4 Na1 3.0421(18) 5_777 ?
C4 H4 0.9500 . ?
C5 N1 1.3597(19) . ?
C5 H5 0.9500 . ?
C3 C3 1.424(3) 7_667 ?
N1E C1E 1.464(2) . ?
N1E H1E1 0.9200 . ?
N1E H1E2 0.9200 . ?
C1E C1E 1.507(3) 2_756 ?
C1E H1E3 0.9900 . ?
C1E H1E4 0.9900 . ?
